data_7704710
loop_
_publ_author_name
'Zhou, Xueer'
'Vasko, Petra'
'Hicks, Jamie'
'Fuentes, M \'Angeles'
'Heilmann, Andreas'
'Kolychev, Eugene L.'
'Aldridge, Simon'

_publ_section_title
;
 Cooperative N-H bond activation by amido-Ge(ii) cations.
;
_journal_issue 27
_journal_name_full 'Dalton transactions (Cambridge, England : 2003)'
_journal_page_first 9495
_journal_page_last 9504
_journal_paper_doi 10.1039/d0dt01960g
_journal_volume 49
_journal_year 2020
_chemical_formula_moiety 'C18 H26 Ge N3, C16 Al F36 O4'
_chemical_formula_sum 'C34 H26 Al F36 Ge N3 O4'
_chemical_formula_weight 1324.15
_space_group_crystal_system monoclinic
_space_group_IT_number 14
_space_group_name_Hall '-P 2yn'
_space_group_name_H-M_alt 'P 1 21/n 1'
_atom_sites_solution_hydrogens geom
_audit_creation_method SHELXL-2014/7
_audit_update_record
;
2019-09-07 deposited with the CCDC.	2020-06-25 downloaded from the CCDC.
;
_cell_angle_alpha 90
_cell_angle_beta 98.7470(10)
_cell_angle_gamma 90
_cell_formula_units_Z 4
_cell_length_a 10.52460(10)
_cell_length_b 18.4838(3)
_cell_length_c 24.2497(3)
_cell_measurement_reflns_used 11189
_cell_measurement_temperature 150(2)
_cell_measurement_theta_max 76.1410
_cell_measurement_theta_min 2.9660
_cell_volume 4662.54(11)
_computing_cell_refinement 'CrysAlisPro 1.171.38.43b (Rigaku OD, 2015)'
_computing_data_collection 'CrysAlisPro 1.171.38.43b (Rigaku OD, 2015)'
_computing_data_reduction 'CrysAlisPro 1.171.38.43b (Rigaku OD, 2015)'
_computing_structure_refinement 'SHELXL-2014/7 (Sheldrick, 2014)'
_computing_structure_solution 'SHELXT-2014/7 (Sheldrick, 2014)'
_diffrn_ambient_temperature 150(2)
_diffrn_detector_area_resol_mean 10.4102
_diffrn_measured_fraction_theta_full 1.000
_diffrn_measured_fraction_theta_max 0.989
_diffrn_measurement_device_type 'SuperNova, Dual, Cu at zero, Atlas'
_diffrn_measurement_method '\w scans'
_diffrn_radiation_type CuK\a
_diffrn_radiation_wavelength 1.54184
_diffrn_reflns_av_R_equivalents 0.0424
_diffrn_reflns_av_unetI/netI 0.0450
_diffrn_reflns_Laue_measured_fraction_full 1.000
_diffrn_reflns_Laue_measured_fraction_max 0.989
_diffrn_reflns_limit_h_max 13
_diffrn_reflns_limit_h_min -11
_diffrn_reflns_limit_k_max 23
_diffrn_reflns_limit_k_min -18
_diffrn_reflns_limit_l_max 30
_diffrn_reflns_limit_l_min -29
_diffrn_reflns_number 27806
_diffrn_reflns_point_group_measured_fraction_full 1.000
_diffrn_reflns_point_group_measured_fraction_max 0.989
_diffrn_reflns_theta_full 67.684
_diffrn_reflns_theta_max 76.215
_diffrn_reflns_theta_min 3.019
_diffrn_source 'micro-focus sealed X-ray tube'
_exptl_absorpt_coefficient_mu 2.844
_exptl_absorpt_correction_T_max 1.00000
_exptl_absorpt_correction_T_min 0.43739
_exptl_absorpt_correction_type multi-scan
_exptl_absorpt_process_details
;
CrysAlisPro 1.171.38.43b (Rigaku Oxford Diffraction, 2015)
Empirical absorption correction using spherical harmonics,
 implemented in SCALE3 ABSPACK scaling algorithm.
;
_exptl_crystal_colour colourless
_exptl_crystal_density_diffrn 1.886
_exptl_crystal_description plate
_exptl_crystal_F_000 2608
_exptl_crystal_size_max 0.220
_exptl_crystal_size_mid 0.080
_exptl_crystal_size_min 0.030
_refine_diff_density_max 2.035
_refine_diff_density_min -1.517
_refine_diff_density_rms 0.134
_refine_ls_extinction_method none
_refine_ls_goodness_of_fit_ref 1.075
_refine_ls_hydrogen_treatment constr
_refine_ls_matrix_type full
_refine_ls_number_parameters 957
_refine_ls_number_reflns 9656
_refine_ls_number_restraints 212
_refine_ls_restrained_S_all 1.123
_refine_ls_R_factor_all 0.1096
_refine_ls_R_factor_gt 0.0938
_refine_ls_shift/su_max 0.011
_refine_ls_shift/su_mean 0.000
_refine_ls_structure_factor_coef Fsqd
_refine_ls_weighting_details 'w=1/[\s^2^(Fo^2^)+(0.1518P)^2^+17.2616P] where P=(Fo^2^+2Fc^2^)/3'
_refine_ls_weighting_scheme calc
_refine_ls_wR_factor_gt 0.2517
_refine_ls_wR_factor_ref 0.2713
_reflns_Friedel_coverage 0.000
_reflns_number_gt 7840
_reflns_number_total 9656
_reflns_threshold_expression 'I > 2\s(I)'
_cod_data_source_file d0dt01960g2.cif
_cod_data_source_block 099xzjh17_a
_cod_depositor_comments 'Adding full bibliography for 7704706--7704714.cif.'
_cod_original_sg_symbol_H-M 'P 21/n'
_cod_database_code 7704710
_shelx_shelxl_version_number 2014/7
_shelx_space_group_comment
;
The symmetry employed for this shelxl refinement is uniquely defined
by the following loop, which should always be used as a source of
symmetry information in preference to the above space-group names.
They are only intended as comments.
;
_shelx_estimated_absorpt_t_min 0.573
_shelx_estimated_absorpt_t_max 0.920

loop_
_space_group_symop_operation_xyz
'x, y, z'
'-x+1/2, y+1/2, -z+1/2'
'-x, -y, -z'
'x-1/2, -y-1/2, z-1/2'

loop_
_atom_site_label
_atom_site_type_symbol
_atom_site_fract_x
_atom_site_fract_y
_atom_site_fract_z
_atom_site_U_iso_or_equiv
_atom_site_adp_type
_atom_site_occupancy
_atom_site_site_symmetry_order
_atom_site_calc_flag
_atom_site_refinement_flags_posn
_atom_site_refinement_flags_adp
_atom_site_refinement_flags_occupancy
_atom_site_disorder_assembly
_atom_site_disorder_group
Ge1 Ge 0.20161(5) 0.13811(3) 0.45039(2) 0.0274(2) Uani 1 1 d . . . . .
Al1 Al 0.53931(11) 0.55848(7) 0.30783(5) 0.0206(3) Uani 1 1 d . . . . .
N3 N 0.4436(4) 0.2015(2) 0.41517(17) 0.0293(8) Uani 1 1 d . . . . .
N1 N 0.1103(4) 0.2060(2) 0.48283(17) 0.0288(8) Uani 1 1 d . . . . .
N2 N 0.3118(4) 0.2854(2) 0.42977(17) 0.0299(8) Uani 1 1 d . . . . .
F15 F 0.9403(19) 0.5472(5) 0.3203(8) 0.089(8) Uani 0.5 1 d D . P A 1
F12 F 0.6499(11) 0.4222(7) 0.4146(5) 0.056(3) Uani 0.5 1 d D . P B 1
O1 O 0.5509(5) 0.6352(3) 0.2703(3) 0.0645(15) Uani 1 1 d . . . . .
C15 C 0.4942(4) 0.1046(3) 0.3543(2) 0.0309(10) Uani 1 1 d . . . . .
C10 C 0.5000(4) 0.1316(3) 0.4084(2) 0.0279(9) Uani 1 1 d . . . . .
F7 F 0.7466(5) 0.6841(4) 0.1722(3) 0.0972(18) Uani 1 1 d . U . . .
C14 C 0.5502(5) 0.0374(3) 0.3482(2) 0.0377(11) Uani 1 1 d . . . . .
H14 H 0.5458 0.0172 0.3120 0.045 Uiso 1 1 calc R U . . .
C11 C 0.5601(5) 0.0947(3) 0.4555(2) 0.0311(10) Uani 1 1 d . . . . .
F9 F 0.7179(7) 0.5828(3) 0.2122(3) 0.097(2) Uani 1 1 d . . . . .
F30 F 0.3290(8) 0.5509(3) 0.1822(3) 0.0736(13) Uani 0.6 1 d D . P C 1
C31 C 0.3949(5) 0.4479(3) 0.2343(2) 0.0321(10) Uani 1 1 d . . . . .
F29 F 0.4494(6) 0.4763(5) 0.1418(3) 0.0736(13) Uani 0.6 1 d D . P C 1
C12 C 0.6155(5) 0.0279(3) 0.4467(2) 0.0373(11) Uani 1 1 d . . . . .
H12 H 0.6569 0.0014 0.4779 0.045 Uiso 1 1 calc R U . . .
O2A O 0.6933(10) 0.5399(5) 0.3358(5) 0.034(2) Uani 0.5 1 d . . P D 2
F3 F 0.8214(5) 0.6810(4) 0.2845(3) 0.104(2) Uani 1 1 d . . . . .
F4 F 0.5399(6) 0.7736(3) 0.1713(3) 0.099(2) Uani 1 1 d . . . . .
C6 C 0.1943(5) 0.3190(3) 0.4436(2) 0.0367(11) Uani 1 1 d . . . . .
H6A H 0.1259 0.3163 0.4108 0.044 Uiso 1 1 calc R U . . .
H6B H 0.2111 0.3707 0.4526 0.044 Uiso 1 1 calc R U . . .
C23 C 0.7847(4) 0.4955(3) 0.36481(19) 0.0277(9) Uani 1 1 d . . . . .
F13 F 0.8649(7) 0.4444(6) 0.2871(4) 0.053(2) Uani 0.5 1 d D . P A 1
C13 C 0.6121(5) -0.0009(3) 0.3937(2) 0.0396(12) Uani 1 1 d . . . . .
C7 C 0.3303(4) 0.2137(2) 0.43220(19) 0.0267(9) Uani 1 1 d . . . . .
F6 F 0.3954(5) 0.7067(4) 0.1951(4) 0.122(3) Uani 1 1 d . . . . .
O3A O 0.4366(11) 0.5709(8) 0.3550(6) 0.043(3) Uani 0.5 1 d . . P D 2
C1 C -0.0070(5) 0.1853(3) 0.5071(2) 0.0341(10) Uani 1 1 d . . . . .
F14 F 0.9962(7) 0.4471(5) 0.3648(4) 0.051(2) Uani 0.5 1 d D . P A 1
F10 F 0.8553(12) 0.4126(10) 0.4411(5) 0.088(5) Uani 0.5 1 d D . P B 1
C5 C 0.1485(5) 0.2823(3) 0.4926(2) 0.0346(10) Uani 1 1 d . . . . .
H5A H 0.2180 0.2847 0.5250 0.041 Uiso 1 1 calc R U . . .
H5B H 0.0741 0.3096 0.5024 0.041 Uiso 1 1 calc R U . . .
F36 F 0.6125(6) 0.4163(3) 0.2281(3) 0.0598(17) Uani 0.6 1 d D . P D 1
F8 F 0.5662(8) 0.6284(5) 0.1514(3) 0.124(3) Uani 1 1 d . . . . .
F20 F 0.2610(14) 0.6545(6) 0.3089(4) 0.094(3) Uani 0.5 1 d D . P D 1
C8 C 0.4130(6) 0.3187(3) 0.4107(2) 0.0405(12) Uani 1 1 d . . . . .
H8 H 0.4225 0.3691 0.4049 0.049 Uiso 1 1 calc R U . . .
C27 C 0.3831(4) 0.6126(2) 0.39094(17) 0.0348(11) Uani 1 1 d D . . . .
F1 F 0.6849(8) 0.7380(5) 0.3273(3) 0.132(3) Uani 1 1 d . . . . .
C16 C 0.4308(6) 0.1456(4) 0.3041(2) 0.0426(13) Uani 1 1 d . . . . .
H16A H 0.4759 0.1915 0.3012 0.064 Uiso 1 1 calc R U . . .
H16B H 0.3410 0.1553 0.3078 0.064 Uiso 1 1 calc R U . . .
H16C H 0.4340 0.1167 0.2704 0.064 Uiso 1 1 calc R U . . .
C18 C 0.5658(6) 0.1243(3) 0.5137(2) 0.0415(12) Uani 1 1 d . . . . .
H18A H 0.6061 0.1722 0.5158 0.062 Uiso 1 1 calc R U . . .
H18B H 0.6165 0.0917 0.5403 0.062 Uiso 1 1 calc R U . . .
H18C H 0.4784 0.1283 0.5228 0.062 Uiso 1 1 calc R U . . .
C19 C 0.6059(5) 0.6836(3) 0.2413(2) 0.0385(12) Uani 1 1 d . . . . .
F17 F 0.7410(8) 0.5510(7) 0.4494(4) 0.057(3) Uani 0.5 1 d D . P D 1
F32 F 0.2816(8) 0.3987(6) 0.3087(3) 0.0972(18) Uani 0.6 1 d D . P D 1
C9 C 0.4964(6) 0.2663(3) 0.4018(2) 0.0395(12) Uani 1 1 d . . . . .
H9 H 0.5763 0.2727 0.3888 0.047 Uiso 1 1 calc R U . . .
O4A O 0.4751(11) 0.4945(7) 0.2605(4) 0.052(3) Uani 0.5 1 d . U P D 2
F34 F 0.5187(8) 0.3558(5) 0.2865(3) 0.070(2) Uani 0.6 1 d D . P D 1
C3 C 0.0129(7) 0.2026(4) 0.5694(3) 0.0500(15) Uani 1 1 d . . . . .
H3A H 0.0885 0.1765 0.5881 0.075 Uiso 1 1 calc R U . . .
H3B H -0.0631 0.1876 0.5854 0.075 Uiso 1 1 calc R U . . .
H3C H 0.0261 0.2548 0.5749 0.075 Uiso 1 1 calc R U . . .
C4 C -0.0310(6) 0.1041(3) 0.4996(3) 0.0454(13) Uani 1 1 d . . . . .
H4A H -0.0371 0.0916 0.4600 0.068 Uiso 1 1 calc R U . . .
H4B H -0.1115 0.0913 0.5129 0.068 Uiso 1 1 calc R U . . .
H4C H 0.0403 0.0774 0.5211 0.068 Uiso 1 1 calc R U . . .
F21 F 0.4013(9) 0.7293(6) 0.3524(4) 0.094(3) Uani 0.5 1 d D . P D 1
F16 F 0.9410(6) 0.5498(5) 0.4360(4) 0.058(2) Uani 0.5 1 d D . P D 1
C2 C -0.1234(5) 0.2257(4) 0.4764(3) 0.0480(14) Uani 1 1 d . . . . .
H2A H -0.1114 0.2779 0.4823 0.072 Uiso 1 1 calc R U . . .
H2B H -0.2011 0.2102 0.4907 0.072 Uiso 1 1 calc R U . . .
H2C H -0.1323 0.2151 0.4364 0.072 Uiso 1 1 calc R U . . .
F5 F 0.4805(8) 0.7851(4) 0.2516(4) 0.131(3) Uani 1 1 d . . . . .
F35 F 0.4680(8) 0.3365(4) 0.1977(3) 0.081(3) Uani 0.6 1 d D . P D 1
F28 F 0.2549(6) 0.4494(4) 0.1455(3) 0.0736(13) Uani 0.6 1 d D . P C 1
F18 F 0.8017(9) 0.6199(4) 0.3867(3) 0.059(2) Uani 0.5 1 d D . P D 1
C17 C 0.6737(8) -0.0733(4) 0.3846(3) 0.0629(19) Uani 1 1 d . . . . .
H17A H 0.6085 -0.1063 0.3657 0.094 Uiso 1 1 calc R U . . .
H17B H 0.7108 -0.0938 0.4208 0.094 Uiso 1 1 calc R U . . .
H17C H 0.7417 -0.0664 0.3616 0.094 Uiso 1 1 calc R U . . .
C32 C 0.3614(5) 0.4795(3) 0.1756(2) 0.0591(18) Uani 1 1 d D . . . .
F23 F 0.3626(12) 0.4949(6) 0.4258(6) 0.107(5) Uani 0.5 1 d D U P D 1
F2 F 0.7403(8) 0.7863(4) 0.2545(4) 0.147(3) Uani 1 1 d . U . . .
F11 F 0.7674(9) 0.3653(4) 0.3625(4) 0.058(2) Uani 0.5 1 d D . P B 1
F25 F 0.4969(11) 0.5891(4) 0.4826(4) 0.0778(17) Uani 0.5 1 d D . P D 1
C25 C 0.8978(13) 0.4822(6) 0.3344(5) 0.052(5) Uani 0.5 1 d D . P A 1
F22 F 0.2186(11) 0.5714(7) 0.4436(5) 0.106(4) Uani 0.5 1 d D U P D 1
C22 C 0.6649(9) 0.6425(6) 0.1931(4) 0.078(3) Uani 1 1 d . . . . .
C24 C 0.7640(12) 0.4223(7) 0.3966(5) 0.042(4) Uani 0.5 1 d D . P B 1
C33 C 0.2775(8) 0.4160(5) 0.2543(4) 0.053(3) Uani 0.6 1 d D . P D 1
C34 C 0.4994(8) 0.3874(4) 0.2363(3) 0.039(2) Uani 0.6 1 d D . P D 1
F27 F 0.5419(8) 0.6895(5) 0.4432(4) 0.0778(17) Uani 0.5 1 d D . P D 1
F19 F 0.2269(10) 0.7097(6) 0.3848(5) 0.094(4) Uani 0.5 1 d D U P D 1
C26 C 0.8191(9) 0.5541(5) 0.4102(5) 0.043(4) Uani 0.5 1 d D . P D 1
F26 F 0.3631(8) 0.6790(5) 0.4760(4) 0.0778(17) Uani 0.5 1 d D . P D 1
C20 C 0.7144(10) 0.7242(5) 0.2787(6) 0.095(4) Uani 1 1 d . . . . .
F31 F 0.1753(8) 0.4610(5) 0.2430(4) 0.0972(18) Uani 0.6 1 d D . P D 1
C28 C 0.3143(9) 0.6760(4) 0.3592(3) 0.074(3) Uani 0.5 1 d D . P D 1
F24 F 0.2130(12) 0.5295(8) 0.3595(5) 0.119(5) Uani 0.5 1 d D U P D 1
F33 F 0.2411(9) 0.3524(4) 0.2277(4) 0.0972(18) Uani 0.6 1 d D . P D 1
C30 C 0.4468(8) 0.6429(4) 0.4489(3) 0.074(3) Uani 0.5 1 d D . P D 1
C29 C 0.2916(8) 0.5530(4) 0.4040(4) 0.074(3) Uani 0.5 1 d D . P D 1
C21 C 0.5033(8) 0.7348(5) 0.2121(4) 0.075(3) Uani 1 1 d . . . . .
F18A F 0.8890(9) 0.6044(4) 0.3972(3) 0.063(2) Uani 0.5 1 d D . P D 2
F16A F 0.9767(7) 0.5043(6) 0.4307(4) 0.075(3) Uani 0.5 1 d D . P D 2
F17A F 0.7987(10) 0.5414(7) 0.4558(5) 0.068(3) Uani 0.5 1 d D . P D 2
C26A C 0.8636(10) 0.5365(5) 0.4121(5) 0.047(4) Uani 0.5 1 d D . P D 2
F14A F 0.9583(12) 0.4237(6) 0.3390(4) 0.090(4) Uani 0.5 1 d D . P D 2
F13A F 0.8040(11) 0.4533(6) 0.2729(4) 0.067(3) Uani 0.5 1 d D . P D 2
F15A F 0.9433(15) 0.5342(6) 0.3080(7) 0.052(3) Uani 0.5 1 d D . P D 2
C25A C 0.8757(11) 0.4765(6) 0.3201(5) 0.043(4) Uani 0.5 1 d D . P D 2
F11A F 0.6940(12) 0.3798(5) 0.3447(4) 0.071(3) Uani 0.5 1 d D . P D 2
F10A F 0.8124(10) 0.3948(7) 0.4254(5) 0.070(4) Uani 0.5 1 d D . P D 2
F12A F 0.6247(14) 0.4451(7) 0.4080(6) 0.066(4) Uani 0.5 1 d D . P D 2
C24A C 0.7298(13) 0.4281(7) 0.3856(5) 0.049(5) Uani 0.5 1 d D . P D 2
F30A F 0.2794(8) 0.5331(5) 0.1657(4) 0.055(2) Uiso 0.4 1 d D . P C 2
F29A F 0.4778(7) 0.5012(6) 0.1634(5) 0.063(3) Uiso 0.4 1 d D . P C 2
F28A F 0.3198(12) 0.4261(6) 0.1389(6) 0.099(5) Uiso 0.4 1 d D . P C 2
F36A F 0.5571(8) 0.3741(6) 0.2081(4) 0.060(3) Uani 0.4 1 d D . P D 2
F35A F 0.3624(10) 0.3341(6) 0.1863(4) 0.077(4) Uani 0.4 1 d D . P D 2
F34A F 0.4541(12) 0.3343(5) 0.2726(3) 0.060(3) Uani 0.4 1 d D . P D 2
C34A C 0.4407(10) 0.3722(6) 0.2247(4) 0.046(4) Uani 0.4 1 d D . P D 2
F31A F 0.2117(9) 0.5099(4) 0.2613(4) 0.052(2) Uiso 0.4 1 d D . P D 2
F32A F 0.3133(7) 0.4285(4) 0.3151(3) 0.0334(16) Uiso 0.4 1 d D . P D 2
F33A F 0.1815(13) 0.3973(6) 0.2397(5) 0.088(4) Uiso 0.4 1 d D . P D 2
C33A C 0.2718(11) 0.4452(5) 0.2612(4) 0.041(4) Uiso 0.4 1 d D . P D 2
C29A C 0.2799(9) 0.5694(7) 0.4153(5) 0.059(8) Uiso 0.25 1 d D . P D 2
C28A C 0.3158(12) 0.6791(6) 0.3607(6) 0.046(6) Uiso 0.25 1 d D . P D 2
C30A C 0.4894(8) 0.6368(5) 0.4363(4) 0.038(5) Uiso 0.25 1 d D . P D 2
F27A F 0.5923(12) 0.6614(8) 0.4141(6) 0.054(4) Uiso 0.25 1 d D . P D 2
F25A F 0.5346(19) 0.5832(7) 0.4717(8) 0.088(8) Uiso 0.25 1 d D . P D 2
F26A F 0.4529(11) 0.6912(6) 0.4677(4) 0.044(3) Uiso 0.25 1 d D . P D 2
F20A F 0.287(2) 0.6825(12) 0.3045(6) 0.069(4) Uiso 0.25 1 d D . P D 2
F21A F 0.363(3) 0.7443(11) 0.3781(10) 0.119(10) Uiso 0.25 1 d D . P D 2
F19A F 0.2007(18) 0.6718(13) 0.3794(9) 0.069(4) Uiso 0.25 1 d D . P D 2
F24A F 0.244(2) 0.5932(15) 0.4629(6) 0.063(3) Uiso 0.25 1 d D . P D 2
F22A F 0.1708(9) 0.5681(9) 0.3766(6) 0.063(3) Uiso 0.25 1 d D . P D 2
F23A F 0.316(2) 0.4997(9) 0.4236(9) 0.063(3) Uiso 0.25 1 d D . P D 2
C29B C 0.3475(12) 0.5683(6) 0.4398(4) 0.053(6) Uiso 0.25 1 d D . P D 3
C28B C 0.2596(9) 0.6253(6) 0.3487(4) 0.053(6) Uiso 0.25 1 d D . P D 3
C30B C 0.4382(12) 0.6853(4) 0.4122(5) 0.059(7) Uiso 0.25 1 d D . P D 3
F23B F 0.4512(12) 0.5644(9) 0.4790(6) 0.049(3) Uiso 0.25 1 d D . P D 3
F22B F 0.2567(16) 0.6062(13) 0.4604(9) 0.074(8) Uiso 0.25 1 d D . P D 3
F24B F 0.304(3) 0.5023(10) 0.4262(15) 0.126(15) Uiso 0.25 1 d D . P D 3
F27B F 0.3771(17) 0.7131(11) 0.4515(6) 0.074(5) Uiso 0.25 1 d D . P D 3
F26B F 0.5579(17) 0.6671(14) 0.4337(9) 0.102(10) Uiso 0.25 1 d D . P D 3
F25B F 0.4377(13) 0.7320(7) 0.3708(5) 0.040(3) Uiso 0.25 1 d D . P D 3
F20B F 0.1969(18) 0.5618(7) 0.3369(8) 0.070(5) Uiso 0.25 1 d D . P D 3
F21B F 0.2882(19) 0.6506(10) 0.3000(7) 0.058(5) Uiso 0.25 1 d D . P D 3
F19B F 0.1731(15) 0.6713(8) 0.3653(7) 0.056(5) Uiso 0.25 1 d D . P D 3
O2 O 0.6789(11) 0.5096(6) 0.3306(5) 0.037(2) Uani 0.5 1 d . . P D 1
O3 O 0.4800(10) 0.5839(9) 0.3678(5) 0.042(3) Uani 0.5 1 d . . P D 1
O4 O 0.4370(12) 0.4954(7) 0.2756(5) 0.058(3) Uani 0.5 1 d . U P D 1

loop_
_atom_site_aniso_label
_atom_site_aniso_U_11
_atom_site_aniso_U_22
_atom_site_aniso_U_33
_atom_site_aniso_U_23
_atom_site_aniso_U_13
_atom_site_aniso_U_12
Ge1 0.0277(3) 0.0239(3) 0.0331(3) -0.00309(19) 0.0124(2) -0.00229(19)
Al1 0.0192(6) 0.0207(6) 0.0228(6) -0.0009(4) 0.0060(4) -0.0007(4)
N3 0.0292(19) 0.028(2) 0.0325(19) 0.0021(16) 0.0122(15) -0.0051(16)
N1 0.0269(18) 0.030(2) 0.0304(19) -0.0040(16) 0.0085(15) -0.0016(15)
N2 0.035(2) 0.0256(19) 0.0302(19) 0.0017(15) 0.0096(16) -0.0032(16)
F15 0.076(10) 0.093(11) 0.110(16) 0.032(10) 0.053(9) -0.019(9)
F12 0.058(7) 0.047(8) 0.074(7) -0.004(6) 0.041(6) -0.024(5)
O1 0.065(3) 0.041(2) 0.097(4) 0.033(2) 0.044(3) 0.006(2)
C15 0.024(2) 0.040(3) 0.031(2) 0.000(2) 0.0092(17) -0.0045(19)
C10 0.024(2) 0.029(2) 0.033(2) 0.0021(18) 0.0117(17) -0.0027(17)
F7 0.071(3) 0.137(4) 0.091(3) 0.055(3) 0.039(2) 0.014(3)
C14 0.033(2) 0.047(3) 0.036(3) -0.006(2) 0.016(2) 0.001(2)
C11 0.029(2) 0.034(2) 0.032(2) 0.0020(19) 0.0086(18) -0.0035(19)
F9 0.120(5) 0.090(4) 0.095(4) 0.018(3) 0.057(4) 0.048(4)
F30 0.080(3) 0.099(4) 0.0379(19) 0.005(2) -0.004(2) 0.005(3)
C31 0.035(2) 0.031(2) 0.029(2) -0.0071(19) 0.0014(19) -0.004(2)
F29 0.080(3) 0.099(4) 0.0379(19) 0.005(2) -0.004(2) 0.005(3)
C12 0.033(2) 0.040(3) 0.040(3) 0.009(2) 0.008(2) 0.002(2)
O2A 0.022(4) 0.023(5) 0.056(6) 0.009(5) 0.001(3) -0.001(4)
F3 0.042(2) 0.138(6) 0.125(5) 0.052(4) -0.015(3) -0.001(3)
F4 0.081(3) 0.099(4) 0.114(4) 0.070(4) 0.003(3) 0.015(3)
C6 0.037(3) 0.024(2) 0.050(3) -0.005(2) 0.009(2) 0.0014(19)
C23 0.024(2) 0.029(2) 0.029(2) 0.0034(18) 0.0028(17) 0.0039(17)
F13 0.035(4) 0.082(6) 0.044(5) -0.012(5) 0.014(4) 0.023(4)
C13 0.033(2) 0.042(3) 0.049(3) -0.002(2) 0.020(2) 0.004(2)
C7 0.029(2) 0.024(2) 0.028(2) -0.0014(16) 0.0070(17) -0.0064(17)
F6 0.033(2) 0.147(6) 0.176(7) 0.041(5) -0.018(3) -0.004(3)
O3A 0.033(7) 0.056(6) 0.043(7) -0.018(5) 0.016(5) -0.005(5)
C1 0.031(2) 0.036(3) 0.039(3) 0.001(2) 0.018(2) 0.003(2)
F14 0.025(3) 0.062(5) 0.065(6) -0.006(4) 0.003(3) 0.016(3)
F10 0.097(11) 0.081(9) 0.079(8) 0.041(7) -0.012(7) -0.020(7)
C5 0.036(2) 0.032(2) 0.037(2) -0.012(2) 0.010(2) 0.000(2)
F36 0.045(3) 0.051(4) 0.086(5) -0.006(4) 0.020(3) 0.018(3)
F8 0.132(6) 0.171(8) 0.065(3) -0.026(4) 0.000(4) -0.011(5)
F20 0.126(8) 0.096(7) 0.046(4) 0.012(4) -0.029(5) 0.028(6)
C8 0.051(3) 0.029(2) 0.044(3) 0.006(2) 0.016(2) -0.009(2)
C27 0.030(2) 0.042(3) 0.033(2) -0.010(2) 0.0110(19) 0.006(2)
F1 0.144(7) 0.144(7) 0.096(5) -0.062(5) -0.021(4) 0.026(5)
C16 0.039(3) 0.058(4) 0.030(2) 0.003(2) 0.005(2) 0.007(2)
C18 0.048(3) 0.048(3) 0.029(2) 0.001(2) 0.007(2) -0.007(3)
C19 0.034(2) 0.031(3) 0.052(3) 0.015(2) 0.009(2) -0.007(2)
F17 0.067(7) 0.070(6) 0.033(4) -0.021(4) 0.002(4) 0.017(6)
F32 0.069(3) 0.098(4) 0.132(5) 0.021(4) 0.041(3) -0.013(3)
C9 0.042(3) 0.038(3) 0.043(3) 0.006(2) 0.019(2) -0.009(2)
O4A 0.053(4) 0.065(4) 0.045(4) -0.026(3) 0.024(3) -0.035(4)
F34 0.077(6) 0.083(7) 0.051(4) 0.022(4) 0.013(4) 0.033(5)
C3 0.059(4) 0.055(4) 0.042(3) 0.004(3) 0.026(3) 0.010(3)
C4 0.038(3) 0.039(3) 0.066(4) 0.001(3) 0.029(3) -0.005(2)
F21 0.126(8) 0.096(7) 0.046(4) 0.012(4) -0.029(5) 0.028(6)
F16 0.032(4) 0.060(5) 0.075(5) -0.023(4) -0.016(4) 0.003(4)
C2 0.029(3) 0.053(4) 0.064(4) 0.004(3) 0.014(2) 0.006(2)
F5 0.142(6) 0.079(4) 0.180(8) 0.023(5) 0.046(6) 0.063(4)
F35 0.098(7) 0.060(5) 0.079(5) -0.043(4) -0.001(5) 0.020(5)
F28 0.080(3) 0.099(4) 0.0379(19) 0.005(2) -0.004(2) 0.005(3)
F18 0.076(6) 0.025(3) 0.074(6) -0.002(3) 0.001(5) -0.002(4)
C17 0.075(5) 0.056(4) 0.063(4) -0.004(3) 0.028(4) 0.024(4)
C32 0.062(4) 0.076(5) 0.042(3) 0.012(3) 0.017(3) 0.010(4)
F23 0.120(9) 0.058(6) 0.138(9) 0.028(6) 0.010(7) -0.018(6)
F2 0.139(5) 0.084(4) 0.197(7) 0.038(4) -0.041(5) -0.070(4)
F11 0.070(6) 0.034(4) 0.067(6) -0.013(4) 0.004(4) 0.003(4)
F25 0.081(4) 0.081(4) 0.067(3) -0.025(3) -0.005(3) -0.005(3)
C25 0.051(9) 0.060(11) 0.041(8) 0.007(7) 0.000(7) 0.002(8)
F22 0.081(6) 0.137(9) 0.116(8) 0.002(6) 0.070(6) -0.033(6)
C22 0.068(5) 0.101(7) 0.072(5) 0.032(5) 0.026(4) 0.012(5)
C24 0.057(10) 0.031(7) 0.043(8) -0.004(7) 0.021(9) -0.003(7)
C33 0.054(7) 0.045(7) 0.065(7) 0.007(5) 0.023(5) -0.013(5)
C34 0.051(6) 0.028(5) 0.037(5) -0.008(4) 0.002(5) 0.003(4)
F27 0.081(4) 0.081(4) 0.067(3) -0.025(3) -0.005(3) -0.005(3)
F19 0.098(7) 0.087(6) 0.100(7) 0.003(5) 0.029(5) 0.070(6)
C26 0.046(9) 0.032(6) 0.047(7) 0.003(5) -0.004(6) -0.003(6)
F26 0.081(4) 0.081(4) 0.067(3) -0.025(3) -0.005(3) -0.005(3)
C20 0.079(6) 0.064(5) 0.129(10) 0.022(6) -0.027(6) -0.023(5)
F31 0.069(3) 0.098(4) 0.132(5) 0.021(4) 0.041(3) -0.013(3)
C28 0.066(6) 0.095(8) 0.063(6) -0.015(5) 0.013(5) 0.021(5)
F24 0.094(7) 0.115(8) 0.142(9) -0.033(7) 0.001(6) -0.050(7)
F33 0.069(3) 0.098(4) 0.132(5) 0.021(4) 0.041(3) -0.013(3)
C30 0.066(6) 0.095(8) 0.063(6) -0.015(5) 0.013(5) 0.021(5)
C29 0.066(6) 0.095(8) 0.063(6) -0.015(5) 0.013(5) 0.021(5)
C21 0.052(4) 0.072(5) 0.104(7) 0.037(5) 0.017(4) 0.020(4)
F18A 0.075(6) 0.055(5) 0.056(5) -0.008(4) -0.002(4) -0.029(5)
F16A 0.044(5) 0.097(8) 0.074(6) 0.010(6) -0.023(4) 0.000(5)
F17A 0.090(9) 0.078(8) 0.041(5) -0.017(5) 0.027(6) -0.021(7)
C26A 0.044(10) 0.060(10) 0.034(6) -0.001(6) 0.001(6) -0.007(8)
F14A 0.106(10) 0.091(9) 0.086(8) 0.020(7) 0.054(7) 0.066(8)
F13A 0.094(9) 0.071(6) 0.040(5) -0.009(4) 0.023(6) 0.002(7)
F15A 0.044(6) 0.070(6) 0.049(5) 0.020(5) 0.026(4) 0.009(5)
C25A 0.049(8) 0.045(8) 0.041(9) 0.003(6) 0.025(7) 0.009(7)
F11A 0.120(9) 0.031(4) 0.061(5) -0.004(4) 0.005(6) -0.023(5)
F10A 0.064(7) 0.060(8) 0.084(9) 0.053(7) 0.009(6) 0.011(6)
F12A 0.058(6) 0.051(8) 0.097(8) 0.027(6) 0.034(5) 0.000(5)
C24A 0.053(9) 0.041(9) 0.048(8) 0.009(6) -0.002(7) 0.004(6)
F36A 0.066(7) 0.057(6) 0.059(6) -0.011(5) 0.018(5) 0.020(6)
F35A 0.076(8) 0.048(6) 0.099(9) -0.039(6) -0.012(7) -0.004(6)
F34A 0.101(10) 0.027(5) 0.048(6) 0.008(4) -0.002(6) 0.008(5)
C34A 0.055(11) 0.040(9) 0.041(8) -0.014(7) 0.001(8) -0.005(8)
O2 0.033(5) 0.035(6) 0.040(4) -0.004(5) -0.004(3) 0.011(5)
O3 0.020(5) 0.081(9) 0.027(5) -0.016(5) 0.005(4) 0.013(5)
O4 0.054(4) 0.056(4) 0.064(5) -0.024(4) 0.009(4) -0.014(4)

loop_
_atom_type_symbol
_atom_type_description
_atom_type_scat_dispersion_real
_atom_type_scat_dispersion_imag
_atom_type_scat_source
C C 0.0181 0.0091 'International Tables Vol C Tables 4.2.6.8 and 6.1.1.4'
H H 0.0000 0.0000 'International Tables Vol C Tables 4.2.6.8 and 6.1.1.4'
N N 0.0311 0.0180 'International Tables Vol C Tables 4.2.6.8 and 6.1.1.4'
O O 0.0492 0.0322 'International Tables Vol C Tables 4.2.6.8 and 6.1.1.4'
F F 0.0727 0.0534 'International Tables Vol C Tables 4.2.6.8 and 6.1.1.4'
Al Al 0.2130 0.2455 'International Tables Vol C Tables 4.2.6.8 and 6.1.1.4'
Ge Ge -1.0885 0.8855 'International Tables Vol C Tables 4.2.6.8 and 6.1.1.4'

loop_
_geom_angle_atom_site_label_1
_geom_angle_atom_site_label_2
_geom_angle_atom_site_label_3
_geom_angle
_geom_angle_site_symmetry_1
_geom_angle_site_symmetry_3
_geom_angle_publ_flag
N1 Ge1 C7 91.84(19) . . ?
O2A Al1 O1 104.0(4) . . ?
O4 Al1 O1 114.8(5) . . ?
O2A Al1 O3A 115.1(6) . . ?
O1 Al1 O3A 110.6(5) . . ?
O2A Al1 O4A 112.6(6) . . ?
O1 Al1 O4A 105.7(5) . . ?
O3A Al1 O4A 108.4(5) . . ?
O4 Al1 O3 106.8(6) . . ?
O1 Al1 O3 106.7(6) . . ?
O4 Al1 O2 103.6(6) . . ?
O1 Al1 O2 118.5(5) . . ?
O3 Al1 O2 105.6(5) . . ?
C7 N3 C9 109.6(4) . . ?
C7 N3 C10 126.0(4) . . ?
C9 N3 C10 124.3(4) . . ?
C5 N1 C1 113.7(4) . . ?
C5 N1 Ge1 125.2(3) . . ?
C1 N1 Ge1 120.8(3) . . ?
C7 N2 C8 110.1(4) . . ?
C7 N2 C6 122.0(4) . . ?
C8 N2 C6 127.8(4) . . ?
C19 O1 Al1 157.1(5) . . ?
C14 C15 C10 117.3(5) . . ?
C14 C15 C16 120.6(5) . . ?
C10 C15 C16 122.1(5) . . ?
C15 C10 C11 123.0(5) . . ?
C15 C10 N3 117.9(4) . . ?
C11 C10 N3 119.1(4) . . ?
C13 C14 C15 121.8(5) . . ?
C12 C11 C10 117.0(5) . . ?
C12 C11 C18 120.5(5) . . ?
C10 C11 C18 122.5(5) . . ?
O4A C31 C34A 119.4(8) . . ?
O4 C31 C33 102.0(7) . . ?
O4A C31 C32 104.0(7) . . ?
O4 C31 C32 116.3(7) . . ?
C34A C31 C32 104.1(5) . . ?
C33 C31 C32 111.3(5) . . ?
O4A C31 C33A 109.9(7) . . ?
C34A C31 C33A 110.2(6) . . ?
C32 C31 C33A 108.5(5) . . ?
O4 C31 C34 106.9(7) . . ?
C33 C31 C34 108.4(5) . . ?
C32 C31 C34 111.3(4) . . ?
C13 C12 C11 122.0(5) . . ?
C23 O2A Al1 151.6(7) . . ?
N2 C6 C5 111.8(4) . . ?
O2A C23 C24A 113.2(7) . . ?
O2A C23 C26A 110.5(7) . . ?
C24A C23 C26A 111.0(6) . . ?
O2 C23 C25 112.3(7) . . ?
O2 C23 C26 113.4(6) . . ?
C25 C23 C26 110.1(6) . . ?
O2 C23 C24 108.1(8) . . ?
C25 C23 C24 106.0(7) . . ?
C26 C23 C24 106.5(6) . . ?
O2A C23 C25A 103.3(7) . . ?
C24A C23 C25A 110.5(7) . . ?
C26A C23 C25A 108.0(6) . . ?
C14 C13 C12 118.9(5) . . ?
C14 C13 C17 119.7(6) . . ?
C12 C13 C17 121.4(6) . . ?
N3 C7 N2 106.5(4) . . ?
N3 C7 Ge1 127.0(3) . . ?
N2 C7 Ge1 126.2(4) . . ?
C27 O3A Al1 151.6(10) . . ?
N1 C1 C3 109.8(5) . . ?
N1 C1 C4 109.6(4) . . ?
C3 C1 C4 108.6(5) . . ?
N1 C1 C2 109.3(4) . . ?
C3 C1 C2 111.1(5) . . ?
C4 C1 C2 108.4(5) . . ?
N1 C5 C6 114.6(4) . . ?
C9 C8 N2 106.9(5) . . ?
O3A C27 C30A 107.7(7) . . ?
O3 C27 C28 115.2(8) . . ?
O3 C27 C29 110.1(8) . . ?
C28 C27 C29 113.1(5) . . ?
C30B C27 C29B 109.6(5) . . ?
O3A C27 C29A 109.9(9) . . ?
C30A C27 C29A 111.3(5) . . ?
C30B C27 C28B 109.2(5) . . ?
C29B C27 C28B 108.3(5) . . ?
O3A C27 C28A 110.7(9) . . ?
C30A C27 C28A 110.1(5) . . ?
C29A C27 C28A 107.2(5) . . ?
O3 C27 C30 105.5(6) . . ?
C28 C27 C30 106.5(4) . . ?
C29 C27 C30 105.6(4) . . ?
O1 C19 C21 109.3(5) . . ?
O1 C19 C20 111.2(7) . . ?
C21 C19 C20 112.3(7) . . ?
O1 C19 C22 108.5(6) . . ?
C21 C19 C22 106.3(6) . . ?
C20 C19 C22 109.0(8) . . ?
C8 C9 N3 106.9(5) . . ?
C31 O4A Al1 160.7(8) . . ?
F30A C32 F28A 107.0(6) . . ?
F29 C32 F28 104.2(5) . . ?
F30A C32 F29A 109.1(6) . . ?
F28A C32 F29A 106.5(6) . . ?
F29 C32 F30 108.9(6) . . ?
F28 C32 F30 104.9(5) . . ?
F30A C32 C31 120.7(6) . . ?
F29 C32 C31 118.3(5) . . ?
F28A C32 C31 109.7(8) . . ?
F28 C32 C31 113.4(5) . . ?
F29A C32 C31 103.1(6) . . ?
F30 C32 C31 106.4(5) . . ?
F13 C25 F15 107.5(8) . . ?
F13 C25 F14 107.1(8) . . ?
F15 C25 F14 108.2(8) . . ?
F13 C25 C23 112.4(9) . . ?
F15 C25 C23 107.2(12) . . ?
F14 C25 C23 114.1(10) . . ?
F9 C22 F7 111.5(8) . . ?
F9 C22 F8 109.9(10) . . ?
F7 C22 F8 107.3(8) . . ?
F9 C22 C19 109.8(7) . . ?
F7 C22 C19 110.8(9) . . ?
F8 C22 C19 107.3(7) . . ?
F12 C24 F10 107.8(8) . . ?
F12 C24 F11 108.0(8) . . ?
F10 C24 F11 107.9(8) . . ?
F12 C24 C23 110.8(10) . . ?
F10 C24 C23 111.7(10) . . ?
F11 C24 C23 110.5(9) . . ?
F32 C33 F31 104.4(7) . . ?
F32 C33 F33 102.8(6) . . ?
F31 C33 F33 106.0(7) . . ?
F32 C33 C31 119.8(7) . . ?
F31 C33 C31 111.0(7) . . ?
F33 C33 C31 111.7(7) . . ?
F35 C34 F34 108.6(6) . . ?
F35 C34 F36 107.8(7) . . ?
F34 C34 F36 107.1(6) . . ?
F35 C34 C31 112.6(7) . . ?
F34 C34 C31 110.4(6) . . ?
F36 C34 C31 110.2(6) . . ?
F16 C26 F18 108.1(7) . . ?
F16 C26 F17 108.1(8) . . ?
F18 C26 F17 106.2(7) . . ?
F16 C26 C23 113.3(7) . . ?
F18 C26 C23 109.2(8) . . ?
F17 C26 C23 111.7(8) . . ?
F1 C20 F2 108.9(11) . . ?
F1 C20 F3 109.2(9) . . ?
F2 C20 F3 109.1(10) . . ?
F1 C20 C19 112.0(9) . . ?
F2 C20 C19 110.1(8) . . ?
F3 C20 C19 107.6(9) . . ?
F20 C28 F19 110.0(7) . . ?
F20 C28 F21 107.5(7) . . ?
F19 C28 F21 103.8(6) . . ?
F20 C28 C27 109.7(8) . . ?
F19 C28 C27 115.6(7) . . ?
F21 C28 C27 109.8(7) . . ?
F25 C30 F27 107.9(5) . . ?
F25 C30 F26 107.1(5) . . ?
F27 C30 F26 106.5(5) . . ?
F25 C30 C27 110.9(7) . . ?
F27 C30 C27 111.2(6) . . ?
F26 C30 C27 113.0(6) . . ?
F24 C29 F22 107.8(7) . . ?
F24 C29 F23 107.1(7) . . ?
F22 C29 F23 105.0(7) . . ?
F24 C29 C27 113.6(8) . . ?
F22 C29 C27 114.0(7) . . ?
F23 C29 C27 108.7(8) . . ?
F6 C21 F4 109.1(9) . . ?
F6 C21 F5 105.2(8) . . ?
F4 C21 F5 104.6(8) . . ?
F6 C21 C19 115.8(7) . . ?
F4 C21 C19 114.6(6) . . ?
F5 C21 C19 106.3(8) . . ?
F18A C26A F16A 107.5(8) . . ?
F18A C26A F17A 107.1(7) . . ?
F16A C26A F17A 107.1(7) . . ?
F18A C26A C23 111.9(8) . . ?
F16A C26A C23 112.8(8) . . ?
F17A C26A C23 110.1(9) . . ?
F15A C25A F14A 108.4(8) . . ?
F15A C25A F13A 108.5(8) . . ?
F14A C25A F13A 108.0(8) . . ?
F15A C25A C23 111.6(12) . . ?
F14A C25A C23 110.7(9) . . ?
F13A C25A C23 109.5(8) . . ?
F12A C24A F10A 107.5(8) . . ?
F12A C24A F11A 107.4(8) . . ?
F10A C24A F11A 107.7(8) . . ?
F12A C24A C23 109.0(11) . . ?
F10A C24A C23 112.5(10) . . ?
F11A C24A C23 112.6(10) . . ?
F34A C34A F35A 107.3(8) . . ?
F34A C34A F36A 106.9(8) . . ?
F35A C34A F36A 107.2(8) . . ?
F34A C34A C31 110.1(8) . . ?
F35A C34A C31 114.6(8) . . ?
F36A C34A C31 110.4(8) . . ?
F33A C33A F32A 109.3(8) . . ?
F33A C33A F31A 106.2(8) . . ?
F32A C33A F31A 106.5(7) . . ?
F33A C33A C31 116.6(9) . . ?
F32A C33A C31 104.4(7) . . ?
F31A C33A C31 113.3(8) . . ?
F24A C29A F23A 107.1(8) . . ?
F24A C29A F22A 106.0(8) . . ?
F23A C29A F22A 105.9(7) . . ?
F24A C29A C27 118.0(17) . . ?
F23A C29A C27 110.7(16) . . ?
F22A C29A C27 108.4(7) . . ?
F21A C28A F20A 106.7(8) . . ?
F21A C28A F19A 106.6(8) . . ?
F20A C28A F19A 105.6(8) . . ?
F21A C28A C27 116.4(15) . . ?
F20A C28A C27 122.0(14) . . ?
F19A C28A C27 97.5(12) . . ?
F26A C30A F25A 106.9(6) . . ?
F26A C30A F27A 106.7(6) . . ?
F25A C30A F27A 105.8(6) . . ?
F26A C30A C27 112.8(6) . . ?
F25A C30A C27 113.3(12) . . ?
F27A C30A C27 110.9(9) . . ?
F24B C29B F23B 109.9(8) . . ?
F24B C29B F22B 109.5(9) . . ?
F23B C29B F22B 108.3(8) . . ?
F24B C29B C27 114.5(19) . . ?
F23B C29B C27 108.1(9) . . ?
F22B C29B C27 106.4(14) . . ?
F21B C28B F19B 107.0(8) . . ?
F21B C28B F20B 106.4(7) . . ?
F19B C28B F20B 106.2(7) . . ?
F21B C28B C27 110.9(12) . . ?
F19B C28B C27 115.8(11) . . ?
F20B C28B C27 110.0(11) . . ?
F25B C30B F27B 110.2(8) . . ?
F25B C30B F26B 110.9(8) . . ?
F27B C30B F26B 110.4(8) . . ?
F25B C30B C27 111.2(9) . . ?
F27B C30B C27 112.5(12) . . ?
F26B C30B C27 101.5(15) . . ?
C23 O2 Al1 154.0(8) . . ?
C27 O3 Al1 148.2(8) . . ?
C31 O4 Al1 154.2(10) . . ?

loop_
_geom_bond_atom_site_label_1
_geom_bond_atom_site_label_2
_geom_bond_distance
_geom_bond_site_symmetry_2
_geom_bond_publ_flag
Ge1 N1 1.830(4) . ?
Ge1 C7 2.040(4) . ?
Al1 O2A 1.694(11) . ?
Al1 O4 1.695(11) . ?
Al1 O1 1.699(4) . ?
Al1 O3A 1.704(13) . ?
Al1 O4A 1.713(10) . ?
Al1 O3 1.733(12) . ?
Al1 O2 1.741(11) . ?
N3 C7 1.339(6) . ?
N3 C9 1.380(6) . ?
N3 C10 1.443(6) . ?
N1 C5 1.475(6) . ?
N1 C1 1.497(6) . ?
N2 C7 1.339(6) . ?
N2 C8 1.369(7) . ?
N2 C6 1.467(7) . ?
F15 C25 1.344(8) . ?
F12 C24 1.338(8) . ?
O1 C19 1.323(6) . ?
C15 C14 1.391(8) . ?
C15 C10 1.396(7) . ?
C15 C16 1.502(7) . ?
C10 C11 1.396(7) . ?
F7 C22 1.312(10) . ?
C14 C13 1.386(8) . ?
C11 C12 1.395(8) . ?
C11 C18 1.507(7) . ?
F9 C22 1.292(11) . ?
F30 C32 1.378(6) . ?
C31 O4A 1.303(11) . ?
C31 O4 1.355(12) . ?
C31 C34A 1.509(13) . ?
C31 C33 1.513(10) . ?
C31 C32 1.531(7) . ?
C31 C33A 1.537(13) . ?
C31 C34 1.564(10) . ?
F29 C32 1.328(6) . ?
C12 C13 1.387(8) . ?
O2A C23 1.373(12) . ?
F3 C20 1.369(13) . ?
F4 C21 1.326(10) . ?
C6 C5 1.507(8) . ?
C23 O2 1.310(12) . ?
C23 C24A 1.494(16) . ?
C23 C26A 1.512(13) . ?
C23 C25 1.513(17) . ?
C23 C26 1.546(13) . ?
C23 C24 1.589(15) . ?
C23 C25A 1.591(14) . ?
F13 C25 1.342(8) . ?
C13 C17 1.517(8) . ?
F6 C21 1.260(11) . ?
O3A C27 1.349(13) . ?
C1 C3 1.527(8) . ?
C1 C4 1.528(8) . ?
C1 C2 1.529(8) . ?
F14 C25 1.344(8) . ?
F10 C24 1.343(8) . ?
F36 C34 1.347(7) . ?
F8 C22 1.361(13) . ?
F20 C28 1.324(7) . ?
C8 C9 1.346(8) . ?
C27 O3 1.345(12) . ?
C27 C30A 1.513(6) . ?
C27 C30B 1.522(5) . ?
C27 C28 1.522(5) . ?
C27 C29 1.528(6) . ?
C27 C29B 1.532(5) . ?
C27 C29A 1.536(7) . ?
C27 C28B 1.545(6) . ?
C27 C28A 1.546(7) . ?
C27 C30 1.566(6) . ?
F1 C20 1.290(16) . ?
C19 C21 1.526(9) . ?
C19 C20 1.540(11) . ?
C19 C22 1.597(12) . ?
F17 C26 1.350(8) . ?
F32 C33 1.352(7) . ?
F34 C34 1.338(7) . ?
F21 C28 1.372(7) . ?
F16 C26 1.341(7) . ?
F5 C21 1.381(13) . ?
F35 C34 1.334(7) . ?
F28 C32 1.360(6) . ?
F18 C26 1.344(7) . ?
C32 F30A 1.311(7) . ?
C32 F28A 1.357(7) . ?
C32 F29A 1.363(7) . ?
F23 C29 1.368(7) . ?
F2 C20 1.336(12) . ?
F11 C24 1.344(7) . ?
F25 C30 1.343(5) . ?
F22 C29 1.360(7) . ?
C33 F31 1.354(7) . ?
C33 F33 1.366(7) . ?
F27 C30 1.343(5) . ?
F19 C28 1.339(7) . ?
F26 C30 1.353(5) . ?
F24 C29 1.328(7) . ?
F18A C26A 1.343(8) . ?
F16A C26A 1.347(8) . ?
F17A C26A 1.348(8) . ?
F14A C25A 1.341(7) . ?
F13A C25A 1.341(8) . ?
F15A C25A 1.340(8) . ?
F11A C24A 1.346(8) . ?
F10A C24A 1.344(8) . ?
F12A C24A 1.342(8) . ?
F36A C34A 1.347(8) . ?
F35A C34A 1.345(8) . ?
F34A C34A 1.345(8) . ?
F31A C33A 1.353(8) . ?
F32A C33A 1.349(8) . ?
F33A C33A 1.344(8) . ?
C29A F24A 1.345(8) . ?
C29A F23A 1.349(8) . ?
C29A F22A 1.368(7) . ?
C28A F21A 1.346(8) . ?
C28A F20A 1.351(8) . ?
C28A F19A 1.363(8) . ?
C30A F26A 1.350(6) . ?
C30A F25A 1.351(6) . ?
C30A F27A 1.359(6) . ?
C29B F24B 1.328(8) . ?
C29B F23B 1.336(8) . ?
C29B F22B 1.342(8) . ?
C28B F21B 1.347(8) . ?
C28B F19B 1.351(8) . ?
C28B F20B 1.355(8) . ?
C30B F25B 1.324(7) . ?
C30B F27B 1.331(8) . ?
C30B F26B 1.331(8) . ?
